data_4086983
loop_
_publ_author_name
'Chen, Yi-Ting'
'Krytchankou, Ilya S.'
'Karttunen, Antti J.'
'Grachova, Elena V.'
'Tunik, Sergey P.'
'Chou, Pi-Tai'
'Koshevoy, Igor O.'

_publ_section_title
;
 Silver Alkynyl-Phosphine Clusters: An Electronic Effect of the Alkynes
 Defines Structural Diversity
;
_journal_issue 2
_journal_name_full Organometallics
_journal_page_first 480
_journal_paper_doi 10.1021/acs.organomet.6b00866
_journal_volume 36
_journal_year 2017
_chemical_formula_moiety 'C106 H110 Ag8 F6 O8 P6 S2, 2(C F3 O3 S)'
_chemical_formula_sum 'C108 H110 Ag8 F12 O14 P6 S4'
_chemical_formula_weight 3036.97
_space_group_crystal_system triclinic
_space_group_IT_number 2
_space_group_name_Hall '-P 1'
_space_group_name_H-M_alt 'P -1'
_symmetry_space_group_name_Hall '-P 1'
_symmetry_space_group_name_H-M 'P -1'
_atom_sites_solution_hydrogens geom
_audit_creation_method SHELXL-2014/7
_cell_angle_alpha 112.562(2)
_cell_angle_beta 99.276(2)
_cell_angle_gamma 94.822(2)
_cell_formula_units_Z 1
_cell_length_a 13.8948(9)
_cell_length_b 14.7416(10)
_cell_length_c 15.8355(11)
_cell_measurement_reflns_used 9528
_cell_measurement_temperature 120(2)
_cell_measurement_theta_max 33.07
_cell_measurement_theta_min 2.24
_cell_volume 2918.1(3)
_computing_cell_refinement 'SAINT (Bruker AXS, 2009)'
_computing_data_collection 'APEX2 (Bruker AXS, 2010)'
_computing_data_reduction 'SAINT (Bruker AXS, 2009)'
_computing_molecular_graphics 'Diamond v.4.03 (Brandenburg, 2014)'
_computing_publication_material 'SHELXL-2014 (Sheldrick, 2014)'
_computing_structure_refinement 'SHELXL-2014/7 (Sheldrick, 2014)'
_computing_structure_solution 'SHELXS-2014 (Sheldrick, 2014)'
_diffrn_ambient_temperature 120(2)
_diffrn_detector_area_resol_mean 16
_diffrn_measured_fraction_theta_full 0.999
_diffrn_measured_fraction_theta_max 0.997
_diffrn_measurement_device '62mm x 62mm CCD camera on \k-goniostat'
_diffrn_measurement_device_type 'Bruker KAPPA APEX II DUO CCD'
_diffrn_measurement_method '\f scans and \w scans with \k offset'
_diffrn_radiation_monochromator 'curved graphite crystal'
_diffrn_radiation_source 'fine-focus sealed tube'
_diffrn_radiation_type MoK\a
_diffrn_radiation_wavelength 0.71073
_diffrn_reflns_av_R_equivalents 0.0467
_diffrn_reflns_av_unetI/netI 0.0349
_diffrn_reflns_Laue_measured_fraction_full 0.999
_diffrn_reflns_Laue_measured_fraction_max 0.997
_diffrn_reflns_limit_h_max 20
_diffrn_reflns_limit_h_min -20
_diffrn_reflns_limit_k_max 21
_diffrn_reflns_limit_k_min -21
_diffrn_reflns_limit_l_max 22
_diffrn_reflns_limit_l_min -22
_diffrn_reflns_number 120578
_diffrn_reflns_point_group_measured_fraction_full 0.999
_diffrn_reflns_point_group_measured_fraction_max 0.997
_diffrn_reflns_theta_full 25.242
_diffrn_reflns_theta_max 30.999
_diffrn_reflns_theta_min 1.842
_exptl_absorpt_coefficient_mu 1.544
_exptl_absorpt_correction_T_max 0.909
_exptl_absorpt_correction_T_min 0.833
_exptl_absorpt_correction_type multi-scan
_exptl_absorpt_process_details 'SADABS (Sheldrick, 2008)'
_exptl_crystal_colour colourless
_exptl_crystal_density_diffrn 1.728
_exptl_crystal_description block
_exptl_crystal_F_000 1508
_exptl_crystal_size_max 0.123
_exptl_crystal_size_mid 0.114
_exptl_crystal_size_min 0.063
_refine_diff_density_max 2.510
_refine_diff_density_min -1.504
_refine_diff_density_rms 0.133
_refine_ls_extinction_method none
_refine_ls_goodness_of_fit_ref 1.042
_refine_ls_hydrogen_treatment constr
_refine_ls_matrix_type full
_refine_ls_number_parameters 737
_refine_ls_number_reflns 18515
_refine_ls_number_restraints 202
_refine_ls_restrained_S_all 1.052
_refine_ls_R_factor_all 0.0540
_refine_ls_R_factor_gt 0.0390
_refine_ls_shift/su_max 0.003
_refine_ls_shift/su_mean 0.000
_refine_ls_structure_factor_coef Fsqd
_refine_ls_weighting_details 'w=1/[\s^2^(Fo^2^)+(0.0592P)^2^+2.7933P] where P=(Fo^2^+2Fc^2^)/3'
_refine_ls_weighting_scheme calc
_refine_ls_wR_factor_gt 0.1008
_refine_ls_wR_factor_ref 0.1068
_reflns_Friedel_coverage 0.000
_reflns_number_gt 14748
_reflns_number_total 18515
_reflns_threshold_expression 'I > 2\s(I)'
_cod_data_source_file 8_9.cif
_cod_data_source_block 9
_cod_database_code 4086983
_shelx_shelxl_version_number 2014/7
_shelx_space_group_comment
;
The symmetry employed for this shelxl refinement is uniquely defined
by the following loop, which should always be used as a source of
symmetry information in preference to the above space-group names.
They are only intended as comments.
;
_shelx_estimated_absorpt_t_min 0.833
_shelx_estimated_absorpt_t_max 0.909

loop_
_space_group_symop_operation_xyz
'x, y, z'
'-x, -y, -z'

loop_
_atom_site_label
_atom_site_type_symbol
_atom_site_fract_x
_atom_site_fract_y
_atom_site_fract_z
_atom_site_U_iso_or_equiv
_atom_site_adp_type
_atom_site_occupancy
_atom_site_site_symmetry_order
_atom_site_calc_flag
_atom_site_refinement_flags_posn
_atom_site_refinement_flags_adp
_atom_site_refinement_flags_occupancy
_atom_site_disorder_assembly
_atom_site_disorder_group
C1 C 1.1515(2) 0.4440(2) 0.3989(2) 0.0202(5) Uani 1 1 d . . . . .
C2 C 1.2300(2) 0.4827(2) 0.3942(2) 0.0207(6) Uani 1 1 d . . . . .
C3 C 1.3270(2) 0.5272(2) 0.3878(2) 0.0257(6) Uani 1 1 d . . . . .
C4 C 1.3670(3) 0.6230(3) 0.4759(3) 0.0398(9) Uani 1 1 d . . . . .
H12A H 1.4310 0.6525 0.4718 0.060 Uiso 1 1 calc R U . . .
H12B H 1.3204 0.6702 0.4809 0.060 Uiso 1 1 calc R U . . .
H12C H 1.3750 0.6073 0.5312 0.060 Uiso 1 1 calc R U . . .
C5 C 1.3982(2) 0.4514(3) 0.3800(3) 0.0321(7) Uani 1 1 d . . . . .
H13A H 1.4628 0.4796 0.3757 0.048 Uiso 1 1 calc R U . . .
H13B H 1.4056 0.4360 0.4354 0.048 Uiso 1 1 calc R U . . .
H13C H 1.3717 0.3904 0.3238 0.048 Uiso 1 1 calc R U . . .
C6 C 1.3124(3) 0.5508(3) 0.3004(3) 0.0310(7) Uani 1 1 d . . . . .
H11A H 1.3759 0.5803 0.2953 0.047 Uiso 1 1 calc R U . . .
H11B H 1.2863 0.4894 0.2446 0.047 Uiso 1 1 calc R U . . .
H11C H 1.2655 0.5979 0.3058 0.047 Uiso 1 1 calc R U . . .
C7 C 0.9556(2) 0.3341(2) 0.5272(2) 0.0187(5) Uani 1 1 d . . . . .
C8 C 0.9257(2) 0.2731(2) 0.5559(2) 0.0196(5) Uani 1 1 d . . . . .
C9 C 0.8995(3) 0.1957(2) 0.5895(2) 0.0257(6) Uani 1 1 d . . . . .
C10 C 0.9008(4) 0.2447(3) 0.6944(3) 0.0443(10) Uani 1 1 d . . . . .
H7A H 0.8835 0.1933 0.7168 0.066 Uiso 1 1 calc R U . . .
H7B H 0.9670 0.2813 0.7282 0.066 Uiso 1 1 calc R U . . .
H7C H 0.8528 0.2908 0.7052 0.066 Uiso 1 1 calc R U . . .
C11 C 0.9753(3) 0.1246(3) 0.5708(3) 0.0399(9) Uani 1 1 d . . . . .
H5A H 0.9593 0.0725 0.5926 0.060 Uiso 1 1 calc R U . . .
H5B H 0.9736 0.0942 0.5035 0.060 Uiso 1 1 calc R U . . .
H5C H 1.0414 0.1617 0.6042 0.060 Uiso 1 1 calc R U . . .
C12 C 0.7955(3) 0.1391(3) 0.5361(3) 0.0445(10) Uani 1 1 d . . . . .
H6A H 0.7776 0.0875 0.5581 0.067 Uiso 1 1 calc R U . . .
H6B H 0.7479 0.1856 0.5472 0.067 Uiso 1 1 calc R U . . .
H6C H 0.7946 0.1081 0.4690 0.067 Uiso 1 1 calc R U . . .
C13 C 0.81284(19) 0.31774(19) 0.17693(19) 0.0139(5) Uani 1 1 d . . . . .
H1 H 0.7644 0.2974 0.1164 0.017 Uiso 1 1 calc R U . . .
C14 C 0.9053(2) 0.16665(19) 0.04201(19) 0.0165(5) Uani 1 1 d . . . . .
C15 C 0.9957(2) 0.1419(2) 0.0217(2) 0.0219(6) Uani 1 1 d . . . . .
H15 H 1.0516 0.1578 0.0711 0.026 Uiso 1 1 calc R U . . .
C16 C 1.0048(3) 0.0935(2) -0.0711(2) 0.0288(7) Uani 1 1 d . . . . .
H16 H 1.0668 0.0769 -0.0846 0.035 Uiso 1 1 calc R U . . .
C17 C 0.9238(3) 0.0700(2) -0.1430(2) 0.0282(7) Uani 1 1 d . . . . .
H17 H 0.9300 0.0371 -0.2060 0.034 Uiso 1 1 calc R U . . .
C18 C 0.8334(3) 0.0945(2) -0.1231(2) 0.0265(6) Uani 1 1 d . . . . .
H18 H 0.7777 0.0785 -0.1727 0.032 Uiso 1 1 calc R U . . .
C19 C 0.8238(2) 0.1423(2) -0.0308(2) 0.0212(6) Uani 1 1 d . . . . .
H19 H 0.7615 0.1584 -0.0175 0.025 Uiso 1 1 calc R U . . .
C20 C 0.8463(2) 0.12239(19) 0.1878(2) 0.0168(5) Uani 1 1 d . . . . .
C21 C 0.8903(2) 0.1092(2) 0.2664(2) 0.0236(6) Uani 1 1 d . . . . .
H21 H 0.9449 0.1562 0.3094 0.028 Uiso 1 1 calc R U . . .
C22 C 0.8548(3) 0.0269(3) 0.2828(3) 0.0322(7) Uani 1 1 d . . . . .
H22 H 0.8859 0.0174 0.3361 0.039 Uiso 1 1 calc R U . . .
C23 C 0.7743(3) -0.0401(2) 0.2212(3) 0.0340(8) Uani 1 1 d . . . . .
H23 H 0.7491 -0.0950 0.2331 0.041 Uiso 1 1 calc R U . . .
C24 C 0.7297(2) -0.0282(2) 0.1420(2) 0.0265(7) Uani 1 1 d . . . . .
H24 H 0.6744 -0.0748 0.0998 0.032 Uiso 1 1 calc R U . . .
C25 C 0.7663(2) 0.0522(2) 0.1246(2) 0.0202(6) Uani 1 1 d . . . . .
H25 H 0.7369 0.0596 0.0696 0.024 Uiso 1 1 calc R U . . .
C26 C 0.6467(4) 0.2173(4) 0.2227(5) 0.0277(6) Uani 0.522(9) 1 d G . P A 3
C27 C 0.6216(4) 0.1704(4) 0.2791(5) 0.0277(6) Uani 0.522(9) 1 d G . P A 3
H27 H 0.6573 0.1926 0.3417 0.033 Uiso 0.522(9) 1 calc R U P A 3
C28 C 0.5441(4) 0.0911(4) 0.2439(5) 0.0277(6) Uani 0.522(9) 1 d G . P A 3
H28 H 0.5269 0.0590 0.2825 0.033 Uiso 0.522(9) 1 calc R U P A 3
C29 C 0.4917(3) 0.0586(3) 0.1523(5) 0.0277(6) Uani 0.522(9) 1 d G . P A 3
H29 H 0.4388 0.0044 0.1282 0.033 Uiso 0.522(9) 1 calc R U P A 3
C30 C 0.5168(4) 0.1055(4) 0.0958(5) 0.0277(6) Uani 0.522(9) 1 d G . P A 3
H30 H 0.4811 0.0833 0.0332 0.033 Uiso 0.522(9) 1 calc R U P A 3
C31 C 0.5943(5) 0.1848(5) 0.1310(5) 0.0277(6) Uani 0.522(9) 1 d G . P A 3
H31 H 0.6115 0.2169 0.0924 0.033 Uiso 0.522(9) 1 calc R U P A 3
C271 C 0.6454(5) 0.1798(5) 0.2987(5) 0.0277(6) Uani 0.478(9) 1 d G U P A 4
H271 H 0.6903 0.2057 0.3576 0.033 Uiso 0.478(9) 1 calc R U P A 4
C281 C 0.5707(5) 0.1007(4) 0.2769(5) 0.0277(6) Uani 0.478(9) 1 d G U P A 4
H281 H 0.5644 0.0724 0.3209 0.033 Uiso 0.478(9) 1 calc R U P A 4
C291 C 0.5051(4) 0.0628(4) 0.1908(6) 0.0277(6) Uani 0.478(9) 1 d G U P A 4
H291 H 0.4540 0.0087 0.1759 0.033 Uiso 0.478(9) 1 calc R U P A 4
C301 C 0.5143(4) 0.1041(4) 0.1264(5) 0.0277(6) Uani 0.478(9) 1 d G U P A 4
H301 H 0.4694 0.0783 0.0675 0.033 Uiso 0.478(9) 1 calc R U P A 4
C311 C 0.5891(5) 0.1833(5) 0.1482(5) 0.0277(6) Uani 0.478(9) 1 d G U P A 4
H311 H 0.5954 0.2115 0.1042 0.033 Uiso 0.478(9) 1 calc R U P A 4
C261 C 0.6546(4) 0.2211(5) 0.2343(6) 0.0277(6) Uani 0.478(9) 1 d G U P A 4
C32 C 0.6780(2) 0.4305(2) 0.2847(2) 0.0186(5) Uani 1 1 d . . . . .
C33 C 0.6088(2) 0.4314(2) 0.2112(2) 0.0241(6) Uani 1 1 d . . . . .
H33 H 0.5936 0.3755 0.1527 0.029 Uiso 1 1 calc R U . . .
C34 C 0.5617(3) 0.5133(3) 0.2227(3) 0.0348(8) Uani 1 1 d . . . . .
H34 H 0.5149 0.5137 0.1721 0.042 Uiso 1 1 calc R U . . .
C35 C 0.5831(3) 0.5944(3) 0.3079(4) 0.0490(12) Uani 1 1 d . . . . .
H35 H 0.5524 0.6514 0.3155 0.059 Uiso 1 1 calc R U . . .
C36 C 0.6492(3) 0.5924(3) 0.3821(4) 0.0525(13) Uani 1 1 d . . . . .
H36 H 0.6619 0.6470 0.4413 0.063 Uiso 1 1 calc R U . . .
C37 C 0.6968(3) 0.5115(3) 0.3704(3) 0.0333(8) Uani 1 1 d . . . . .
H37 H 0.7430 0.5112 0.4214 0.040 Uiso 1 1 calc R U . . .
C38 C 0.8121(2) 0.5271(2) 0.1854(2) 0.0171(5) Uani 1 1 d . . . . .
C39 C 0.7444(2) 0.5031(2) 0.1013(2) 0.0235(6) Uani 1 1 d . . . . .
H39 H 0.7327 0.4375 0.0539 0.028 Uiso 1 1 calc R U . . .
C40 C 0.6946(2) 0.5757(3) 0.0874(3) 0.0286(7) Uani 1 1 d . . . . .
H40 H 0.6482 0.5592 0.0306 0.034 Uiso 1 1 calc R U . . .
C41 C 0.7121(2) 0.6717(3) 0.1554(3) 0.0338(8) Uani 1 1 d . . . . .
H41 H 0.6794 0.7213 0.1443 0.041 Uiso 1 1 calc R U . . .
C42 C 0.7766(3) 0.6957(3) 0.2393(3) 0.0373(9) Uani 1 1 d . . . . .
H42 H 0.7870 0.7612 0.2868 0.045 Uiso 1 1 calc R U . . .
C43 C 0.8270(2) 0.6227(2) 0.2542(2) 0.0255(6) Uani 1 1 d . . . . .
H43 H 0.8716 0.6391 0.3120 0.031 Uiso 1 1 calc R U . . .
C44 C 0.9581(2) 0.41415(19) 0.11259(19) 0.0147(5) Uani 1 1 d . . . . .
C45 C 0.9103(2) 0.3671(2) 0.0189(2) 0.0193(5) Uani 1 1 d . . . . .
H45 H 0.8408 0.3461 0.0027 0.023 Uiso 1 1 calc R U . . .
C46 C 0.9641(2) 0.3506(2) -0.0510(2) 0.0239(6) Uani 1 1 d . . . . .
H46 H 0.9312 0.3174 -0.1148 0.029 Uiso 1 1 calc R U . . .
C47 C 1.0639(3) 0.3820(2) -0.0287(2) 0.0266(7) Uani 1 1 d . . . . .
H47 H 1.1000 0.3705 -0.0769 0.032 Uiso 1 1 calc R U . . .
C48 C 1.1127(2) 0.4306(2) 0.0643(2) 0.0254(6) Uani 1 1 d . . . . .
H48 H 1.1819 0.4531 0.0796 0.030 Uiso 1 1 calc R U . . .
C49 C 1.0602(2) 0.4463(2) 0.1354(2) 0.0193(5) Uani 1 1 d . . . . .
H49 H 1.0936 0.4786 0.1991 0.023 Uiso 1 1 calc R U . . .
C52 C 1.2503(3) 0.1431(3) 0.1286(3) 0.0345(8) Uani 1 1 d . . . . .
H52A H 1.2987 0.1120 0.0927 0.052 Uiso 1 1 calc R U . . .
H52B H 1.2647 0.1409 0.1904 0.052 Uiso 1 1 calc R U . . .
H52C H 1.1838 0.1070 0.0954 0.052 Uiso 1 1 calc R U . . .
C53 C 1.2561(2) 0.2490(2) 0.1399(2) 0.0256(6) Uani 1 1 d . . . . .
C54 C 1.3314(3) 0.2856(3) 0.0976(3) 0.0470(11) Uani 1 1 d . . . . .
H54A H 1.3667 0.2315 0.0667 0.071 Uiso 1 1 calc R U . . .
H54B H 1.2982 0.3084 0.0516 0.071 Uiso 1 1 calc R U . . .
H54C H 1.3785 0.3411 0.1469 0.071 Uiso 1 1 calc R U . . .
O1 O 1.1397(2) 0.17532(19) 0.30609(19) 0.0359(6) Uani 1 1 d . . . . .
O2 O 1.16611(19) 0.25010(19) 0.47540(18) 0.0339(5) Uani 1 1 d . . . . .
O7 O 1.20272(16) 0.30368(16) 0.18238(16) 0.0249(5) Uani 1 1 d . . . . .
C50 C 1.2946(11) 0.1454(10) 0.4056(9) 0.043(3) Uani 0.68(3) 1 d . U P B 1
F1 F 1.3514(6) 0.2203(7) 0.4032(9) 0.061(3) Uani 0.68(3) 1 d . U P B 1
F2 F 1.3050(9) 0.0613(9) 0.3367(9) 0.067(3) Uani 0.68(3) 1 d . U P B 1
F3 F 1.3264(8) 0.1375(8) 0.4847(5) 0.064(3) Uani 0.68(3) 1 d . U P B 1
O3 O 1.1130(9) 0.0717(10) 0.3867(9) 0.044(2) Uani 0.68(3) 1 d . U P B 1
F31 F 1.3528(13) 0.1699(15) 0.4667(11) 0.053(5) Uani 0.32(3) 1 d . U P B 2
F11 F 1.3380(11) 0.2371(10) 0.3699(15) 0.045(4) Uani 0.32(3) 1 d . U P B 2
F21 F 1.3128(15) 0.0801(15) 0.3174(14) 0.040(3) Uani 0.32(3) 1 d . U P B 2
C501 C 1.300(2) 0.1594(17) 0.3841(17) 0.029(4) Uani 0.32(3) 1 d . U P B 2
O31 O 1.142(2) 0.069(2) 0.394(2) 0.046(5) Uani 0.32(3) 1 d . U P B 2
P1 P 0.90253(5) 0.22613(5) 0.16585(5) 0.01310(12) Uani 1 1 d . . . . .
P2 P 0.74667(5) 0.32838(6) 0.27286(5) 0.01794(14) Uani 1 1 d . . . . .
P3 P 0.89042(5) 0.44110(5) 0.20658(5) 0.01270(12) Uani 1 1 d . . . . .
S1 S 1.16614(6) 0.16250(6) 0.39187(6) 0.02710(16) Uani 1 1 d . . . . .
Ag1 Ag 1.06563(2) 0.30433(2) 0.26596(2) 0.01641(5) Uani 1 1 d . . . . .
Ag2 Ag 0.85489(16) 0.3430(3) 0.40981(18) 0.0268(3) Uani 0.653(18) 1 d . . P A 7
Ag21 Ag 0.8567(3) 0.3706(9) 0.4264(6) 0.0300(9) Uani 0.347(18) 1 d . . P A 8
Ag3 Ag 1.00572(2) 0.50272(2) 0.35787(2) 0.01734(5) Uani 1 1 d . . . . .
Ag4 Ag 1.06408(2) 0.38225(2) 0.46678(2) 0.01811(5) Uani 1 1 d . . . . .
S2 S 0.55381(9) 0.26782(10) 0.91489(10) 0.0328(3) Uani 0.769(2) 1 d D U P C 5
F4 F 0.6563(5) 0.2646(5) 0.7910(4) 0.1149(11) Uani 0.769(2) 1 d D U P C 5
F5 F 0.4940(5) 0.2015(5) 0.7323(4) 0.1149(11) Uani 0.769(2) 1 d D U P C 5
F6 F 0.6043(6) 0.1238(5) 0.7743(5) 0.1149(11) Uani 0.769(2) 1 d D U P C 5
O4 O 0.5360(3) 0.3653(3) 0.9273(4) 0.0663(15) Uani 0.769(2) 1 d D U P C 5
O5 O 0.4712(3) 0.2035(5) 0.9103(4) 0.0536(15) Uani 0.769(2) 1 d D U P C 5
O6 O 0.6424(5) 0.2648(6) 0.9729(5) 0.0415(16) Uani 0.769(2) 1 d D U P C 5
C51 C 0.5803(6) 0.2132(6) 0.8003(6) 0.082(2) Uani 0.769(2) 1 d D U P C 5
S21 S 0.5708(3) 0.2308(3) 0.9066(3) 0.0328(3) Uani 0.231(2) 1 d D . P C 6
F51 F 0.5597(18) 0.2789(14) 0.7622(9) 0.1149(11) Uani 0.231(2) 1 d D U P C 6
F41 F 0.6897(12) 0.3402(14) 0.8621(15) 0.1149(11) Uani 0.231(2) 1 d D U P C 6
F61 F 0.5660(19) 0.4072(9) 0.9129(14) 0.1149(11) Uani 0.231(2) 1 d D U P C 6
O41 O 0.5987(13) 0.1427(10) 0.8356(11) 0.079(5) Uani 0.231(2) 1 d D U P C 6
O51 O 0.4684(8) 0.1874(13) 0.8694(10) 0.037(4) Uani 0.231(2) 1 d D U P C 6
O61 O 0.6362(18) 0.263(3) 0.9968(11) 0.041(6) Uani 0.231(2) 1 d D U P C 6
C511 C 0.5914(12) 0.3201(10) 0.8570(10) 0.082(2) Uani 0.231(2) 1 d D U P C 6

loop_
_atom_site_aniso_label
_atom_site_aniso_U_11
_atom_site_aniso_U_22
_atom_site_aniso_U_33
_atom_site_aniso_U_23
_atom_site_aniso_U_13
_atom_site_aniso_U_12
C1 0.0198(14) 0.0200(13) 0.0223(14) 0.0099(11) 0.0047(11) 0.0037(11)
C2 0.0171(13) 0.0229(14) 0.0237(14) 0.0102(12) 0.0068(11) 0.0038(11)
C3 0.0193(14) 0.0273(15) 0.0296(16) 0.0103(13) 0.0086(12) -0.0017(12)
C4 0.035(2) 0.0335(18) 0.040(2) 0.0054(16) 0.0111(16) -0.0120(15)
C5 0.0183(15) 0.046(2) 0.0357(18) 0.0181(16) 0.0080(13) 0.0086(14)
C6 0.0261(16) 0.0370(18) 0.0381(19) 0.0211(15) 0.0146(14) 0.0035(14)
C7 0.0218(14) 0.0154(12) 0.0192(13) 0.0056(10) 0.0086(11) 0.0029(10)
C8 0.0239(14) 0.0164(12) 0.0164(13) 0.0044(10) 0.0041(11) 0.0038(10)
C9 0.0347(17) 0.0220(14) 0.0253(15) 0.0140(12) 0.0101(13) 0.0014(12)
C10 0.069(3) 0.042(2) 0.033(2) 0.0223(17) 0.023(2) 0.011(2)
C11 0.053(2) 0.0284(17) 0.047(2) 0.0218(16) 0.0130(19) 0.0096(16)
C12 0.045(2) 0.039(2) 0.052(2) 0.0249(19) 0.0099(19) -0.0103(17)
C13 0.0129(11) 0.0130(11) 0.0169(12) 0.0061(10) 0.0058(10) 0.0022(9)
C14 0.0192(13) 0.0140(11) 0.0176(13) 0.0061(10) 0.0068(10) 0.0062(10)
C15 0.0203(14) 0.0241(14) 0.0227(14) 0.0086(12) 0.0077(11) 0.0084(11)
C16 0.0287(17) 0.0296(16) 0.0278(16) 0.0063(13) 0.0154(13) 0.0103(13)
C17 0.0416(19) 0.0236(15) 0.0180(14) 0.0047(12) 0.0106(13) 0.0078(13)
C18 0.0318(17) 0.0225(14) 0.0189(14) 0.0049(12) -0.0012(12) 0.0013(12)
C19 0.0226(14) 0.0174(13) 0.0232(14) 0.0079(11) 0.0037(11) 0.0048(11)
C20 0.0179(13) 0.0124(11) 0.0229(13) 0.0077(10) 0.0087(11) 0.0056(9)
C21 0.0262(15) 0.0225(14) 0.0270(15) 0.0147(12) 0.0071(12) 0.0044(12)
C22 0.043(2) 0.0288(16) 0.0339(18) 0.0214(15) 0.0106(15) 0.0069(15)
C23 0.045(2) 0.0205(15) 0.047(2) 0.0198(15) 0.0203(17) 0.0058(14)
C24 0.0273(16) 0.0147(13) 0.0356(17) 0.0058(12) 0.0141(14) 0.0013(11)
C25 0.0205(14) 0.0156(12) 0.0248(14) 0.0067(11) 0.0081(11) 0.0049(10)
C26 0.0191(8) 0.0224(7) 0.0439(19) 0.0140(10) 0.0122(10) 0.0018(6)
C27 0.0191(8) 0.0224(7) 0.0439(19) 0.0140(10) 0.0122(10) 0.0018(6)
C28 0.0191(8) 0.0224(7) 0.0439(19) 0.0140(10) 0.0122(10) 0.0018(6)
C29 0.0191(8) 0.0224(7) 0.0439(19) 0.0140(10) 0.0122(10) 0.0018(6)
C30 0.0191(8) 0.0224(7) 0.0439(19) 0.0140(10) 0.0122(10) 0.0018(6)
C31 0.0191(8) 0.0224(7) 0.0439(19) 0.0140(10) 0.0122(10) 0.0018(6)
C271 0.0191(8) 0.0224(7) 0.0439(19) 0.0140(10) 0.0122(10) 0.0018(6)
C281 0.0191(8) 0.0224(7) 0.0439(19) 0.0140(10) 0.0122(10) 0.0018(6)
C291 0.0191(8) 0.0224(7) 0.0439(19) 0.0140(10) 0.0122(10) 0.0018(6)
C301 0.0191(8) 0.0224(7) 0.0439(19) 0.0140(10) 0.0122(10) 0.0018(6)
C311 0.0191(8) 0.0224(7) 0.0439(19) 0.0140(10) 0.0122(10) 0.0018(6)
C261 0.0191(8) 0.0224(7) 0.0439(19) 0.0140(10) 0.0122(10) 0.0018(6)
C32 0.0147(12) 0.0162(12) 0.0242(14) 0.0051(11) 0.0113(11) 0.0011(10)
C33 0.0200(14) 0.0205(14) 0.0310(16) 0.0074(12) 0.0100(12) 0.0058(11)
C34 0.0197(15) 0.0300(17) 0.063(3) 0.0231(17) 0.0185(16) 0.0112(13)
C35 0.034(2) 0.0198(16) 0.095(4) 0.016(2) 0.035(2) 0.0095(14)
C36 0.042(2) 0.0231(17) 0.070(3) -0.0106(18) 0.030(2) -0.0030(16)
C37 0.0283(17) 0.0284(16) 0.0312(18) -0.0004(14) 0.0108(14) -0.0052(13)
C38 0.0121(12) 0.0171(12) 0.0271(14) 0.0126(11) 0.0072(10) 0.0049(9)
C39 0.0186(14) 0.0258(14) 0.0306(16) 0.0150(13) 0.0059(12) 0.0068(11)
C40 0.0205(15) 0.0355(17) 0.0407(19) 0.0253(15) 0.0072(13) 0.0112(13)
C41 0.0212(15) 0.0265(16) 0.064(3) 0.0282(17) 0.0078(16) 0.0100(13)
C42 0.0300(18) 0.0180(15) 0.058(2) 0.0111(15) 0.0014(17) 0.0098(13)
C43 0.0218(15) 0.0168(13) 0.0356(17) 0.0091(12) 0.0016(13) 0.0070(11)
C44 0.0163(12) 0.0128(11) 0.0188(12) 0.0086(10) 0.0076(10) 0.0039(9)
C45 0.0211(14) 0.0185(13) 0.0207(14) 0.0095(11) 0.0056(11) 0.0047(10)
C46 0.0333(17) 0.0229(14) 0.0197(14) 0.0110(12) 0.0092(12) 0.0076(12)
C47 0.0335(17) 0.0295(16) 0.0293(16) 0.0185(14) 0.0200(14) 0.0117(13)
C48 0.0198(14) 0.0332(16) 0.0324(17) 0.0196(14) 0.0129(13) 0.0079(12)
C49 0.0160(13) 0.0219(13) 0.0254(14) 0.0137(11) 0.0079(11) 0.0045(10)
C52 0.0360(19) 0.0293(17) 0.047(2) 0.0193(16) 0.0189(17) 0.0128(14)
C53 0.0208(15) 0.0280(15) 0.0267(16) 0.0097(13) 0.0054(12) 0.0030(12)
C54 0.048(2) 0.037(2) 0.067(3) 0.021(2) 0.039(2) 0.0107(18)
O1 0.0455(15) 0.0360(13) 0.0378(14) 0.0236(12) 0.0120(12) 0.0197(12)
O2 0.0375(14) 0.0332(13) 0.0367(14) 0.0168(11) 0.0117(11) 0.0156(11)
O7 0.0225(11) 0.0247(11) 0.0295(12) 0.0102(9) 0.0105(9) 0.0067(9)
C50 0.038(4) 0.038(5) 0.041(5) 0.003(3) 0.004(4) 0.018(3)
F1 0.034(3) 0.058(4) 0.071(5) 0.002(3) 0.019(3) 0.006(2)
F2 0.066(4) 0.043(4) 0.059(5) -0.012(3) -0.004(3) 0.035(3)
F3 0.065(4) 0.065(4) 0.054(3) 0.018(3) -0.010(3) 0.038(3)
O3 0.053(5) 0.033(3) 0.046(3) 0.022(3) 0.004(4) -0.009(3)
F31 0.050(6) 0.051(7) 0.041(6) 0.005(4) -0.012(4) 0.028(5)
F11 0.029(5) 0.036(5) 0.061(7) 0.010(4) 0.012(5) -0.001(3)
F21 0.031(5) 0.036(6) 0.042(6) 0.003(4) 0.005(4) 0.021(4)
C501 0.024(6) 0.022(6) 0.030(8) 0.002(5) -0.003(6) 0.010(5)
O31 0.062(10) 0.035(6) 0.053(8) 0.032(5) 0.011(8) 0.002(7)
P1 0.0122(3) 0.0120(3) 0.0165(3) 0.0064(2) 0.0044(2) 0.0030(2)
P2 0.0138(3) 0.0225(3) 0.0226(4) 0.0123(3) 0.0088(3) 0.0042(3)
P3 0.0119(3) 0.0114(3) 0.0160(3) 0.0059(2) 0.0046(2) 0.0028(2)
S1 0.0286(4) 0.0226(4) 0.0340(4) 0.0160(3) 0.0047(3) 0.0059(3)
Ag1 0.01505(10) 0.01584(9) 0.01771(10) 0.00613(8) 0.00332(7) 0.00254(7)
Ag2 0.0194(3) 0.0434(8) 0.0211(4) 0.0165(5) 0.0056(3) 0.0043(4)
Ag21 0.0196(5) 0.055(2) 0.0290(15) 0.0307(16) 0.0068(8) 0.0048(10)
Ag3 0.01827(10) 0.01585(9) 0.01563(10) 0.00400(7) 0.00408(8) 0.00136(7)
Ag4 0.01890(10) 0.01804(10) 0.01880(10) 0.00825(8) 0.00673(8) 0.00105(8)
S2 0.0205(5) 0.0179(6) 0.0539(7) 0.0137(5) -0.0078(4) 0.0056(4)
F4 0.155(3) 0.105(2) 0.095(2) 0.0494(18) 0.022(2) 0.037(2)
F5 0.155(3) 0.105(2) 0.095(2) 0.0494(18) 0.022(2) 0.037(2)
F6 0.155(3) 0.105(2) 0.095(2) 0.0494(18) 0.022(2) 0.037(2)
O4 0.045(2) 0.0291(19) 0.100(4) 0.015(2) -0.027(2) 0.0086(17)
O5 0.0224(19) 0.051(3) 0.077(4) 0.019(3) 0.002(2) -0.0023(17)
O6 0.031(2) 0.042(2) 0.048(3) 0.018(3) -0.005(3) 0.0165(18)
C51 0.112(5) 0.077(4) 0.076(4) 0.058(4) 0.000(4) 0.013(4)
S21 0.0205(5) 0.0179(6) 0.0539(7) 0.0137(5) -0.0078(4) 0.0056(4)
F51 0.155(3) 0.105(2) 0.095(2) 0.0494(18) 0.022(2) 0.037(2)
F41 0.155(3) 0.105(2) 0.095(2) 0.0494(18) 0.022(2) 0.037(2)
F61 0.155(3) 0.105(2) 0.095(2) 0.0494(18) 0.022(2) 0.037(2)
O41 0.057(8) 0.063(8) 0.126(10) 0.054(7) 0.000(7) 0.017(6)
O51 0.038(7) 0.033(6) 0.039(7) 0.015(6) 0.005(5) 0.003(5)
O61 0.043(8) 0.060(9) 0.031(8) 0.029(7) 0.004(6) 0.014(6)
C511 0.112(5) 0.077(4) 0.076(4) 0.058(4) 0.000(4) 0.013(4)

loop_
_atom_type_symbol
_atom_type_description
_atom_type_scat_dispersion_real
_atom_type_scat_dispersion_imag
_atom_type_scat_source
C C 0.0033 0.0016 'International Tables Vol C Tables 4.2.6.8 and 6.1.1.4'
H H 0.0000 0.0000 'International Tables Vol C Tables 4.2.6.8 and 6.1.1.4'
O O 0.0106 0.0060 'International Tables Vol C Tables 4.2.6.8 and 6.1.1.4'
F F 0.0171 0.0103 'International Tables Vol C Tables 4.2.6.8 and 6.1.1.4'
P P 0.1023 0.0942 'International Tables Vol C Tables 4.2.6.8 and 6.1.1.4'
S S 0.1246 0.1234 'International Tables Vol C Tables 4.2.6.8 and 6.1.1.4'
Ag Ag -0.8971 1.1015 'International Tables Vol C Tables 4.2.6.8 and 6.1.1.4'

loop_
_geom_angle_atom_site_label_1
_geom_angle_atom_site_label_2
_geom_angle_atom_site_label_3
_geom_angle
_geom_angle_site_symmetry_1
_geom_angle_site_symmetry_3
C2 C1 Ag4 151.4(3) . .
C2 C1 Ag1 117.4(2) . .
Ag4 C1 Ag1 82.27(10) . .
C2 C1 Ag3 119.1(2) . .
Ag4 C1 Ag3 83.68(10) . .
Ag1 C1 Ag3 78.45(9) . .
C1 C2 C3 178.3(3) . .
C2 C3 C4 109.3(3) . .
C2 C3 C5 108.3(3) . .
C4 C3 C5 110.1(3) . .
C2 C3 C6 108.5(3) . .
C4 C3 C6 110.0(3) . .
C5 C3 C6 110.4(3) . .
C3 C4 H12A 109.5 . .
C3 C4 H12B 109.5 . .
H12A C4 H12B 109.5 . .
C3 C4 H12C 109.5 . .
H12A C4 H12C 109.5 . .
H12B C4 H12C 109.5 . .
C3 C5 H13A 109.5 . .
C3 C5 H13B 109.5 . .
H13A C5 H13B 109.5 . .
C3 C5 H13C 109.5 . .
H13A C5 H13C 109.5 . .
H13B C5 H13C 109.5 . .
C3 C6 H11A 109.5 . .
C3 C6 H11B 109.5 . .
H11A C6 H11B 109.5 . .
C3 C6 H11C 109.5 . .
H11A C6 H11C 109.5 . .
H11B C6 H11C 109.5 . .
C8 C7 Ag4 147.5(2) . .
C8 C7 Ag21 120.8(3) . .
Ag4 C7 Ag21 81.83(14) . .
C8 C7 Ag2 115.8(2) . .
Ag4 C7 Ag2 82.32(12) . .
C8 C7 Ag3 113.5(2) . 2_766
Ag4 C7 Ag3 84.60(10) . 2_766
Ag21 C7 Ag3 95.1(3) . 2_766
Ag2 C7 Ag3 105.18(16) . 2_766
C7 C8 C9 174.0(3) . .
C8 C9 C11 108.1(3) . .
C8 C9 C10 109.4(3) . .
C11 C9 C10 110.6(3) . .
C8 C9 C12 109.0(3) . .
C11 C9 C12 110.2(3) . .
C10 C9 C12 109.6(3) . .
C9 C10 H7A 109.5 . .
C9 C10 H7B 109.5 . .
H7A C10 H7B 109.5 . .
C9 C10 H7C 109.5 . .
H7A C10 H7C 109.5 . .
H7B C10 H7C 109.5 . .
C9 C11 H5A 109.5 . .
C9 C11 H5B 109.5 . .
H5A C11 H5B 109.5 . .
C9 C11 H5C 109.5 . .
H5A C11 H5C 109.5 . .
H5B C11 H5C 109.5 . .
C9 C12 H6A 109.5 . .
C9 C12 H6B 109.5 . .
H6A C12 H6B 109.5 . .
C9 C12 H6C 109.5 . .
H6A C12 H6C 109.5 . .
H6B C12 H6C 109.5 . .
P2 C13 P3 109.13(13) . .
P2 C13 P1 111.27(14) . .
P3 C13 P1 105.66(13) . .
P2 C13 H1 110.2 . .
P3 C13 H1 110.2 . .
P1 C13 H1 110.2 . .
C15 C14 C19 119.4(3) . .
C15 C14 P1 115.9(2) . .
C19 C14 P1 124.6(2) . .
C14 C15 C16 120.3(3) . .
C14 C15 H15 119.8 . .
C16 C15 H15 119.8 . .
C17 C16 C15 120.0(3) . .
C17 C16 H16 120.0 . .
C15 C16 H16 120.0 . .
C16 C17 C18 119.9(3) . .
C16 C17 H17 120.0 . .
C18 C17 H17 120.0 . .
C17 C18 C19 120.3(3) . .
C17 C18 H18 119.8 . .
C19 C18 H18 119.8 . .
C14 C19 C18 120.0(3) . .
C14 C19 H19 120.0 . .
C18 C19 H19 120.0 . .
C21 C20 C25 119.2(3) . .
C21 C20 P1 118.1(2) . .
C25 C20 P1 122.5(2) . .
C20 C21 C22 120.4(3) . .
C20 C21 H21 119.8 . .
C22 C21 H21 119.8 . .
C23 C22 C21 119.6(3) . .
C23 C22 H22 120.2 . .
C21 C22 H22 120.2 . .
C22 C23 C24 120.6(3) . .
C22 C23 H23 119.7 . .
C24 C23 H23 119.7 . .
C23 C24 C25 119.7(3) . .
C23 C24 H24 120.1 . .
C25 C24 H24 120.1 . .
C24 C25 C20 120.3(3) . .
C24 C25 H25 119.8 . .
C20 C25 H25 119.8 . .
C27 C26 C31 120.0 . .
C27 C26 P2 119.5(4) . .
C31 C26 P2 120.4(4) . .
C28 C27 C26 120.0 . .
C28 C27 H27 120.0 . .
C26 C27 H27 120.0 . .
C27 C28 C29 120.0 . .
C27 C28 H28 120.0 . .
C29 C28 H28 120.0 . .
C30 C29 C28 120.0 . .
C30 C29 H29 120.0 . .
C28 C29 H29 120.0 . .
C31 C30 C29 120.0 . .
C31 C30 H30 120.0 . .
C29 C30 H30 120.0 . .
C30 C31 C26 120.0 . .
C30 C31 H31 120.0 . .
C26 C31 H31 120.0 . .
C281 C271 C261 120.0 . .
C281 C271 H271 120.0 . .
C261 C271 H271 120.0 . .
C291 C281 C271 120.0 . .
C291 C281 H281 120.0 . .
C271 C281 H281 120.0 . .
C301 C291 C281 120.0 . .
C301 C291 H291 120.0 . .
C281 C291 H291 120.0 . .
C291 C301 C311 120.0 . .
C291 C301 H301 120.0 . .
C311 C301 H301 120.0 . .
C261 C311 C301 120.0 . .
C261 C311 H311 120.0 . .
C301 C311 H311 120.0 . .
C311 C261 C271 120.0 . .
C311 C261 P2 123.6(4) . .
C271 C261 P2 116.2(4) . .
C37 C32 C33 118.9(3) . .
C37 C32 P2 118.3(3) . .
C33 C32 P2 122.7(2) . .
C34 C33 C32 120.4(3) . .
C34 C33 H33 119.8 . .
C32 C33 H33 119.8 . .
C35 C34 C33 119.9(4) . .
C35 C34 H34 120.0 . .
C33 C34 H34 120.0 . .
C36 C35 C34 119.9(4) . .
C36 C35 H35 120.1 . .
C34 C35 H35 120.1 . .
C37 C36 C35 120.2(4) . .
C37 C36 H36 119.9 . .
C35 C36 H36 119.9 . .
C36 C37 C32 120.6(4) . .
C36 C37 H37 119.7 . .
C32 C37 H37 119.7 . .
C43 C38 C39 119.3(3) . .
C43 C38 P3 117.2(2) . .
C39 C38 P3 123.3(2) . .
C40 C39 C38 119.8(3) . .
C40 C39 H39 120.1 . .
C38 C39 H39 120.1 . .
C41 C40 C39 120.5(3) . .
C41 C40 H40 119.7 . .
C39 C40 H40 119.7 . .
C42 C41 C40 120.3(3) . .
C42 C41 H41 119.8 . .
C40 C41 H41 119.8 . .
C41 C42 C43 119.5(3) . .
C41 C42 H42 120.2 . .
C43 C42 H42 120.2 . .
C38 C43 C42 120.5(3) . .
C38 C43 H43 119.7 . .
C42 C43 H43 119.7 . .
C45 C44 C49 119.4(3) . .
C45 C44 P3 121.7(2) . .
C49 C44 P3 118.8(2) . .
C46 C45 C44 120.1(3) . .
C46 C45 H45 120.0 . .
C44 C45 H45 120.0 . .
C47 C46 C45 120.6(3) . .
C47 C46 H46 119.7 . .
C45 C46 H46 119.7 . .
C46 C47 C48 120.2(3) . .
C46 C47 H47 119.9 . .
C48 C47 H47 119.9 . .
C47 C48 C49 120.0(3) . .
C47 C48 H48 120.0 . .
C49 C48 H48 120.0 . .
C48 C49 C44 119.7(3) . .
C48 C49 H49 120.1 . .
C44 C49 H49 120.1 . .
C53 C52 H52A 109.5 . .
C53 C52 H52B 109.5 . .
H52A C52 H52B 109.5 . .
C53 C52 H52C 109.5 . .
H52A C52 H52C 109.5 . .
H52B C52 H52C 109.5 . .
O7 C53 C52 121.8(3) . .
O7 C53 C54 121.4(3) . .
C52 C53 C54 116.8(3) . .
C53 C54 H54A 109.5 . .
C53 C54 H54B 109.5 . .
H54A C54 H54B 109.5 . .
C53 C54 H54C 109.5 . .
H54A C54 H54C 109.5 . .
H54B C54 H54C 109.5 . .
S1 O1 Ag1 133.55(15) . .
S1 O2 Ag4 120.55(14) . .
C53 O7 Ag1 141.9(2) . .
F3 C50 F1 108.5(10) . .
F3 C50 F2 107.1(10) . .
F1 C50 F2 108.5(11) . .
F3 C50 S1 111.5(9) . .
F1 C50 S1 111.1(8) . .
F2 C50 S1 110.0(10) . .
F21 C501 F11 107.4(19) . .
F21 C501 F31 111(2) . .
F11 C501 F31 104.7(18) . .
F21 C501 S1 112.8(18) . .
F11 C501 S1 111.2(17) . .
F31 C501 S1 109.1(15) . .
C14 P1 C20 102.20(13) . .
C14 P1 C13 106.70(12) . .
C20 P1 C13 108.26(12) . .
C14 P1 Ag1 113.28(9) . .
C20 P1 Ag1 113.19(10) . .
C13 P1 Ag1 112.50(8) . .
C261 P2 C32 104.8(3) . .
C261 P2 C13 108.9(3) . .
C32 P2 C13 105.42(12) . .
C32 P2 C26 102.7(3) . .
C13 P2 C26 105.5(2) . .
C32 P2 Ag2 115.77(14) . .
C13 P2 Ag2 111.95(10) . .
C32 P2 Ag21 107.3(3) . .
C13 P2 Ag21 114.23(15) . .
C44 P3 C38 102.18(12) . .
C44 P3 C13 103.19(12) . .
C38 P3 C13 109.90(12) . .
C44 P3 Ag3 110.13(9) . .
C38 P3 Ag3 116.92(10) . .
C13 P3 Ag3 113.08(9) . .
O31 S1 O1 120.3(13) . .
O1 S1 O3 111.5(6) . .
O31 S1 O2 117.5(13) . .
O1 S1 O2 114.28(15) . .
O3 S1 O2 114.8(6) . .
O1 S1 C50 107.4(5) . .
O3 S1 C50 104.7(6) . .
O2 S1 C50 103.0(4) . .
O31 S1 C501 99.2(12) . .
O1 S1 C501 93.6(8) . .
O2 S1 C501 105.6(7) . .
C1 Ag1 P1 143.86(7) . .
C1 Ag1 O1 97.63(10) . .
P1 Ag1 O1 107.21(7) . .
C1 Ag1 O7 91.96(9) . .
P1 Ag1 O7 115.45(6) . .
O1 Ag1 O7 85.30(8) . .
C1 Ag1 Ag4 45.25(7) . .
P1 Ag1 Ag4 113.241(18) . .
O1 Ag1 Ag4 80.30(6) . .
O7 Ag1 Ag4 131.31(5) . .
C1 Ag1 Ag3 50.87(7) . .
P1 Ag1 Ag3 94.518(18) . .
O1 Ag1 Ag3 140.38(6) . .
O7 Ag1 Ag3 115.06(5) . .
Ag4 Ag1 Ag3 60.562(7) . .
C7 Ag2 P2 172.0(2) . .
C7 Ag2 Ag4 47.74(8) . .
P2 Ag2 Ag4 132.68(8) . .
C7 Ag21 P2 153.1(6) . .
C7 Ag21 Ag4 48.01(11) . .
P2 Ag21 Ag4 127.9(3) . .
C7 Ag21 Ag3 104.19(17) . .
P2 Ag21 Ag3 84.92(10) . .
Ag4 Ag21 Ag3 57.69(7) . .
C7 Ag21 Ag3 44.21(19) . 2_766
P2 Ag21 Ag3 162.6(4) . 2_766
Ag4 Ag21 Ag3 57.61(12) . 2_766
Ag3 Ag21 Ag3 86.53(19) . 2_766
C7 Ag21 Ag4 95.1(3) . 2_766
P2 Ag21 Ag4 110.3(2) . 2_766
Ag4 Ag21 Ag4 77.4(2) . 2_766
Ag3 Ag21 Ag4 53.59(13) . 2_766
Ag3 Ag21 Ag4 52.83(17) 2_766 2_766
C7 Ag3 C1 98.59(10) 2_766 .
C7 Ag3 P3 127.86(8) 2_766 .
C1 Ag3 P3 128.53(7) . .
C7 Ag3 Ag1 149.19(7) 2_766 .
C1 Ag3 Ag1 50.68(7) . .
P3 Ag3 Ag1 80.293(17) . .
C7 Ag3 Ag4 102.54(7) 2_766 .
C1 Ag3 Ag4 44.54(7) . .
P3 Ag3 Ag4 125.740(18) . .
Ag1 Ag3 Ag4 59.043(8) . .
C7 Ag3 Ag4 44.56(7) 2_766 2_766
C1 Ag3 Ag4 108.82(7) . 2_766
P3 Ag3 Ag4 119.426(18) . 2_766
Ag1 Ag3 Ag4 138.292(9) . 2_766
Ag4 Ag3 Ag4 80.993(9) . 2_766
C7 Ag3 Ag21 108.4(2) 2_766 .
C1 Ag3 Ag21 96.72(12) . .
P3 Ag3 Ag21 89.04(12) . .
Ag1 Ag3 Ag21 81.1(2) . .
Ag4 Ag3 Ag21 53.04(8) . .
Ag4 Ag3 Ag21 64.3(2) 2_766 .
C7 Ag3 Ag21 40.68(17) 2_766 2_766
C1 Ag3 Ag21 62.51(17) . 2_766
P3 Ag3 Ag21 168.32(16) . 2_766
Ag1 Ag3 Ag21 111.36(16) . 2_766
Ag4 Ag3 Ag21 63.93(14) . 2_766
Ag4 Ag3 Ag21 52.43(12) 2_766 2_766
Ag21 Ag3 Ag21 93.47(19) . 2_766
C1 Ag4 C7 169.28(12) . .
C1 Ag4 O2 97.95(10) . .
C7 Ag4 O2 92.32(10) . .
C1 Ag4 Ag21 119.74(11) . .
C7 Ag4 Ag21 50.16(11) . .
O2 Ag4 Ag21 129.4(2) . .
C1 Ag4 Ag2 120.70(9) . .
C7 Ag4 Ag2 49.94(9) . .
O2 Ag4 Ag2 122.76(10) . .
C1 Ag4 Ag1 52.49(8) . .
C7 Ag4 Ag1 125.52(8) . .
O2 Ag4 Ag1 87.05(6) . .
Ag21 Ag4 Ag1 90.52(18) . .
Ag2 Ag4 Ag1 85.88(5) . .
C1 Ag4 Ag3 51.78(8) . .
C7 Ag4 Ag3 117.53(8) . .
O2 Ag4 Ag3 144.39(6) . .
Ag21 Ag4 Ag3 69.27(10) . .
Ag2 Ag4 Ag3 72.27(6) . .
Ag1 Ag4 Ag3 60.394(8) . .
C1 Ag4 Ag3 125.67(8) . 2_766
C7 Ag4 Ag3 50.84(7) . 2_766
O2 Ag4 Ag3 115.51(6) . 2_766
Ag21 Ag4 Ag3 70.0(2) . 2_766
Ag2 Ag4 Ag3 76.04(6) . 2_766
Ag1 Ag4 Ag3 156.332(10) . 2_766
Ag3 Ag4 Ag3 99.008(9) . 2_766
C1 Ag4 Ag21 63.66(13) . 2_766
C7 Ag4 Ag21 112.52(13) . 2_766
O2 Ag4 Ag21 124.99(10) . 2_766
Ag21 Ag4 Ag21 102.6(2) . 2_766
Ag1 Ag4 Ag21 111.87(9) . 2_766
Ag3 Ag4 Ag21 63.24(7) . 2_766
Ag3 Ag4 Ag21 62.14(10) 2_766 2_766
O5 S2 O4 114.6(3) . .
O5 S2 O6 114.4(4) . .
O4 S2 O6 114.5(4) . .
O5 S2 C51 103.6(4) . .
O4 S2 C51 105.7(3) . .
O6 S2 C51 102.0(4) . .
F4 C51 F6 102.4(8) . .
F4 C51 F5 111.6(6) . .
F6 C51 F5 103.9(7) . .
F4 C51 S2 112.4(6) . .
F6 C51 S2 117.1(5) . .
F5 C51 S2 109.1(6) . .
O51 S21 O61 134.8(13) . .
O51 S21 O41 89.6(10) . .
O61 S21 O41 111.9(17) . .
O51 S21 C511 104.9(9) . .
O61 S21 C511 109.6(14) . .
O41 S21 C511 99.7(9) . .
F41 C511 F51 99.2(17) . .
F41 C511 F61 105.7(18) . .
F51 C511 F61 122.6(16) . .
F41 C511 S21 108.6(8) . .
F51 C511 S21 111.6(9) . .
F61 C511 S21 107.9(8) . .

loop_
_geom_bond_atom_site_label_1
_geom_bond_atom_site_label_2
_geom_bond_distance
_geom_bond_site_symmetry_2
C1 C2 1.214(4) .
C1 Ag4 2.108(3) .
C1 Ag1 2.355(3) .
C1 Ag3 2.362(3) .
C2 C3 1.484(4) .
C3 C4 1.535(5) .
C3 C5 1.537(5) .
C3 C6 1.540(5) .
C4 H12A 0.9800 .
C4 H12B 0.9800 .
C4 H12C 0.9800 .
C5 H13A 0.9800 .
C5 H13B 0.9800 .
C5 H13C 0.9800 .
C6 H11A 0.9800 .
C6 H11B 0.9800 .
C6 H11C 0.9800 .
C7 C8 1.223(4) .
C7 Ag4 2.121(3) .
C7 Ag21 2.192(5) .
C7 Ag2 2.194(4) .
C7 Ag3 2.344(3) 2_766
C8 C9 1.476(4) .
C9 C11 1.529(5) .
C9 C10 1.533(5) .
C9 C12 1.537(5) .
C10 H7A 0.9800 .
C10 H7B 0.9800 .
C10 H7C 0.9800 .
C11 H5A 0.9800 .
C11 H5B 0.9800 .
C11 H5C 0.9800 .
C12 H6A 0.9800 .
C12 H6B 0.9800 .
C12 H6C 0.9800 .
C13 P2 1.863(3) .
C13 P3 1.882(3) .
C13 P1 1.892(3) .
C13 H1 1.0000 .
C14 C15 1.390(4) .
C14 C19 1.390(4) .
C14 P1 1.824(3) .
C15 C16 1.398(4) .
C15 H15 0.9500 .
C16 C17 1.379(5) .
C16 H16 0.9500 .
C17 C18 1.388(5) .
C17 H17 0.9500 .
C18 C19 1.393(4) .
C18 H18 0.9500 .
C19 H19 0.9500 .
C20 C21 1.385(4) .
C20 C25 1.401(4) .
C20 P1 1.834(3) .
C21 C22 1.403(4) .
C21 H21 0.9500 .
C22 C23 1.379(5) .
C22 H22 0.9500 .
C23 C24 1.388(5) .
C23 H23 0.9500 .
C24 C25 1.390(4) .
C24 H24 0.9500 .
C25 H25 0.9500 .
C26 C27 1.3900 .
C26 C31 1.3900 .
C26 P2 1.873(4) .
C27 C28 1.3900 .
C27 H27 0.9500 .
C28 C29 1.3900 .
C28 H28 0.9500 .
C29 C30 1.3900 .
C29 H29 0.9500 .
C30 C31 1.3900 .
C30 H30 0.9500 .
C31 H31 0.9500 .
C271 C281 1.3900 .
C271 C261 1.3900 .
C271 H271 0.9500 .
C281 C291 1.3900 .
C281 H281 0.9500 .
C291 C301 1.3900 .
C291 H291 0.9500 .
C301 C311 1.3900 .
C301 H301 0.9500 .
C311 C261 1.3900 .
C311 H311 0.9500 .
C261 P2 1.782(4) .
C32 C37 1.388(4) .
C32 C33 1.390(5) .
C32 P2 1.815(3) .
C33 C34 1.385(4) .
C33 H33 0.9500 .
C34 C35 1.383(6) .
C34 H34 0.9500 .
C35 C36 1.380(7) .
C35 H35 0.9500 .
C36 C37 1.377(6) .
C36 H36 0.9500 .
C37 H37 0.9500 .
C38 C43 1.385(4) .
C38 C39 1.401(4) .
C38 P3 1.829(3) .
C39 C40 1.388(4) .
C39 H39 0.9500 .
C40 C41 1.383(5) .
C40 H40 0.9500 .
C41 C42 1.377(6) .
C41 H41 0.9500 .
C42 C43 1.403(4) .
C42 H42 0.9500 .
C43 H43 0.9500 .
C44 C45 1.392(4) .
C44 C49 1.399(4) .
C44 P3 1.821(3) .
C45 C46 1.391(4) .
C45 H45 0.9500 .
C46 C47 1.368(5) .
C46 H46 0.9500 .
C47 C48 1.389(5) .
C47 H47 0.9500 .
C48 C49 1.396(4) .
C48 H48 0.9500 .
C49 H49 0.9500 .
C52 C53 1.496(5) .
C52 H52A 0.9800 .
C52 H52B 0.9800 .
C52 H52C 0.9800 .
C53 O7 1.224(4) .
C53 C54 1.497(5) .
C54 H54A 0.9800 .
C54 H54B 0.9800 .
C54 H54C 0.9800 .
O1 S1 1.436(3) .
O1 Ag1 2.475(2) .
O2 S1 1.451(3) .
O2 Ag4 2.536(2) .
O7 Ag1 2.487(2) .
C50 F3 1.312(13) .
C50 F1 1.318(13) .
C50 F2 1.338(16) .
C50 S1 1.813(15) .
O3 S1 1.440(14) .
F31 C501 1.34(2) .
F11 C501 1.33(2) .
F21 C501 1.29(3) .
C501 S1 1.89(3) .
O31 S1 1.41(3) .
P1 Ag1 2.4449(7) .
P2 Ag2 2.355(2) .
P2 Ag21 2.473(6) .
P3 Ag3 2.4453(7) .
Ag1 Ag4 2.9421(4) .
Ag1 Ag3 2.9829(3) .
Ag2 Ag4 2.840(2) .
Ag21 Ag4 2.825(4) .
Ag21 Ag3 3.306(4) .
Ag21 Ag3 3.348(9) 2_766
Ag21 Ag4 3.368(11) 2_766
Ag3 C7 2.344(3) 2_766
Ag3 Ag4 2.9879(3) .
Ag3 Ag4 3.0096(3) 2_766
Ag3 Ag21 3.348(9) 2_766
Ag4 Ag3 3.0097(3) 2_766
Ag4 Ag21 3.368(11) 2_766
S2 O5 1.399(5) .
S2 O4 1.422(4) .
S2 O6 1.427(6) .
S2 C51 1.794(10) .
F4 C51 1.309(9) .
F5 C51 1.427(9) .
F6 C51 1.311(9) .
S21 O51 1.439(9) .
S21 O61 1.442(10) .
S21 O41 1.485(9) .
S21 C511 1.798(9) .
F51 C511 1.364(9) .
F41 C511 1.355(10) .
F61 C511 1.364(10) .
